data_4515135
loop_
_publ_author_name
'M\;adry, Tomasz'
'Czapik, Agnieszka'
'Kwit, Marcin'

_publ_section_title
;
 Optical Activity and Helicity Enhancement of Highly Sensitive
 Dinaphthylmethane-Based Stereodynamic Probes for Secondary Alcohols.
;
_journal_issue 2
_journal_name_full 'ACS omega'
_journal_page_first 3244
_journal_page_last 3256
_journal_paper_doi 10.1021/acsomega.8b03337
_journal_volume 4
_journal_year 2019
_chemical_absolute_configuration syn
_chemical_formula_moiety 'C48 H60 O'
_chemical_formula_sum 'C48 H60 O'
_chemical_formula_weight 652.96
_space_group_crystal_system monoclinic
_space_group_IT_number 4
_space_group_name_Hall 'P 2yb'
_space_group_name_H-M_alt 'P 1 21 1'
_symmetry_space_group_name_Hall 'P 2yb'
_symmetry_space_group_name_H-M 'P 1 21 1'
_atom_sites_solution_hydrogens geom
_atom_sites_solution_primary dual
_audit_creation_date 2018-08-22
_audit_creation_method
;
Olex2 1.2
(compiled 2018.05.29 svn.r3508 for OlexSys, GUI svn.r5506)
;
_cell_angle_alpha 90
_cell_angle_beta 99.503(2)
_cell_angle_gamma 90
_cell_formula_units_Z 2
_cell_length_a 11.0028(2)
_cell_length_b 6.94336(16)
_cell_length_c 25.5705(5)
_cell_measurement_reflns_used 5303
_cell_measurement_temperature 130
_cell_measurement_theta_max 74.8440
_cell_measurement_theta_min 3.5090
_cell_volume 1926.69(7)
_computing_cell_refinement 'CrysAlisPro 1.171.38.46 (Rigaku OD, 2015)'
_computing_data_collection 'CrysAlisPro 1.171.38.46 (Rigaku OD, 2015)'
_computing_data_reduction 'CrysAlisPro 1.171.38.46 (Rigaku OD, 2015)'
_computing_molecular_graphics 'Olex2 (Dolomanov et al., 2009)'
_computing_publication_material 'Olex2 (Dolomanov et al., 2009)'
_computing_structure_refinement 'ShelXL (Sheldrick, 2015)'
_computing_structure_solution 'ShelXT (Sheldrick, 2015)'
_diffrn_ambient_environment N~2~
_diffrn_ambient_temperature 130
_diffrn_detector 'CCD plate'
_diffrn_detector_area_resol_mean 10.5357
_diffrn_detector_type Atlas
_diffrn_measured_fraction_theta_full 1.000
_diffrn_measured_fraction_theta_max 1.000
_diffrn_measurement_details
;
List of Runs (angles in degrees, time in seconds):

  # Type    Start    End  Width  t~exp~   \w     \q     \k     \f   Frames
--------------------------------------------------------------------------
  1  \w   -115.00 -11.00   1.00   15.00    --  -40.71 -57.00 150.00  104
  2  \w    -98.00  -2.00   1.00   15.00    --  -40.71 125.00 120.00   96
  3  \w    -74.00  38.00   1.00   15.00    --  -40.71  77.00   0.00  112
  4  \w   -115.00 -11.00   1.00   15.00    --  -40.71 -57.00 -30.00  104
  5  \w     56.00 116.00   1.00   15.00    --   40.71 152.00  47.00   60
  6  \w    -33.00  70.00   1.00   15.00    --   40.71 -57.00 120.00  103
  7  \w     33.00  69.00   1.00   45.00    --  111.05 -30.00 150.00   36
  8  \w     27.00 109.00   1.00   45.00    --  111.05 -94.00  30.00   82
  9  \w     33.00 116.00   1.00   45.00    --  111.05-111.00 -30.00   83
 10  \w     36.00  77.00   1.00   45.00    --  111.05 -45.00  30.00   41
 11  \w     50.00 158.00   1.00   45.00    --  111.05  15.00-150.00  108
 12  \w     27.00 109.00   1.00   45.00    --  111.05 -94.00  60.00   82
;
_diffrn_measurement_device 'four-circle diffractometer'
_diffrn_measurement_device_type 'SuperNova, Single source at offset, Atlas'
_diffrn_measurement_method '\w scans'
_diffrn_orient_matrix_type 'CrysAlisPro convention (1999,Acta A55,543-557)'
_diffrn_orient_matrix_UB_11 0.0029875000
_diffrn_orient_matrix_UB_12 0.0952753000
_diffrn_orient_matrix_UB_13 -0.0542035000
_diffrn_orient_matrix_UB_21 -0.0230840000
_diffrn_orient_matrix_UB_22 -0.1974393000
_diffrn_orient_matrix_UB_23 -0.0273763000
_diffrn_orient_matrix_UB_31 -0.1400068000
_diffrn_orient_matrix_UB_32 0.0346924000
_diffrn_orient_matrix_UB_33 -0.0068906000
_diffrn_radiation_monochromator mirror
_diffrn_radiation_probe x-ray
_diffrn_radiation_type CuK\a
_diffrn_radiation_wavelength 1.54184
_diffrn_reflns_av_R_equivalents 0.0446
_diffrn_reflns_av_unetI/netI 0.0371
_diffrn_reflns_Laue_measured_fraction_full 1.000
_diffrn_reflns_Laue_measured_fraction_max 1.000
_diffrn_reflns_limit_h_max 13
_diffrn_reflns_limit_h_min -9
_diffrn_reflns_limit_k_max 8
_diffrn_reflns_limit_k_min -8
_diffrn_reflns_limit_l_max 30
_diffrn_reflns_limit_l_min -30
_diffrn_reflns_number 20872
_diffrn_reflns_point_group_measured_fraction_full 0.998
_diffrn_reflns_point_group_measured_fraction_max 0.997
_diffrn_reflns_theta_full 67.684
_diffrn_reflns_theta_max 68.217
_diffrn_reflns_theta_min 3.505
_diffrn_source 'micro-focus sealed X-ray tube'
_diffrn_source_type 'SuperNova (Cu) X-ray Source'
_exptl_absorpt_coefficient_mu 0.484
_exptl_absorpt_correction_T_max 1.00000
_exptl_absorpt_correction_T_min 0.69597
_exptl_absorpt_correction_type multi-scan
_exptl_absorpt_process_details
;
CrysAlisPro 1.171.38.46 (Rigaku Oxford Diffraction, 2015)
Empirical absorption correction using spherical harmonics,
 implemented in SCALE3 ABSPACK scaling algorithm.
;
_exptl_crystal_colour colourless
_exptl_crystal_colour_primary colourless
_exptl_crystal_density_diffrn 1.126
_exptl_crystal_description needle
_exptl_crystal_F_000 712
_exptl_crystal_size_max 0.5
_exptl_crystal_size_mid 0.05
_exptl_crystal_size_min 0.05
_refine_diff_density_max 0.188
_refine_diff_density_min -0.138
_refine_diff_density_rms 0.037
_refine_ls_abs_structure_details
;
 Flack x determined using 2727 quotients [(I+)-(I-)]/[(I+)+(I-)]
 (Parsons, Flack and Wagner, Acta Cryst. B69 (2013) 249-259).
;
_refine_ls_abs_structure_Flack -0.03(17)
_refine_ls_extinction_method none
_refine_ls_goodness_of_fit_ref 1.038
_refine_ls_hydrogen_treatment constr
_refine_ls_matrix_type full
_refine_ls_number_parameters 447
_refine_ls_number_reflns 7058
_refine_ls_number_restraints 1
_refine_ls_restrained_S_all 1.038
_refine_ls_R_factor_all 0.0430
_refine_ls_R_factor_gt 0.0394
_refine_ls_shift/su_max 0.000
_refine_ls_shift/su_mean 0.000
_refine_ls_structure_factor_coef Fsqd
_refine_ls_weighting_details 'w=1/[\s^2^(Fo^2^)+(0.0610P)^2^+0.0925P] where P=(Fo^2^+2Fc^2^)/3'
_refine_ls_weighting_scheme calc
_refine_ls_wR_factor_gt 0.1012
_refine_ls_wR_factor_ref 0.1040
_reflns_Friedel_coverage 0.831
_reflns_Friedel_fraction_full 0.995
_reflns_Friedel_fraction_max 0.994
_reflns_number_gt 6532
_reflns_number_total 7058
_reflns_threshold_expression 'I > 2\s(I)'
_cod_data_source_file ao8b03337_si_002.cif
_cod_data_source_block 6b
_cod_original_cell_volume 1926.68(7)
_cod_database_code 4515135
_shelx_shelxl_version_number 2014/7
_shelx_space_group_comment
;
The symmetry employed for this shelxl refinement is uniquely defined
by the following loop, which should always be used as a source of
symmetry information in preference to the above space-group names.
They are only intended as comments.
;
_shelx_estimated_absorpt_t_max 0.976
_shelx_estimated_absorpt_t_min 0.794
_reflns_odcompleteness_completeness 86.73
_reflns_odcompleteness_iscentric 1
_reflns_odcompleteness_theta 68.13
_olex2_refinement_description
;
1. Fixed Uiso
 At 1.2 times of:
  All C(H) groups, All C(H,H) groups
 At 1.5 times of:
  All C(H,H,H) groups
2.a Ternary CH refined with riding coordinates:
 C21(H21), C22(H22), C31(H31), C32(H32), C36(H36), C40(H40), C41(H41), C46(H46)
2.b Secondary CH2 refined with riding coordinates:
 C23(H23A,H23B), C24(H24A,H24B), C27(H27A,H27B), C30(H30A,H30B), C33(H33A,
 H33B), C34(H34A,H34B), C38(H38A,H38B), C39(H39A,H39B), C43(H43A,H43B),
 C44(H44A,H44B), C45(H45A,H45B)
2.c Aromatic/amide H refined with riding coordinates:
 C2(H2), C3(H3), C4(H4), C5(H5), C6(H6), C7(H7), C8(H8), C12(H12), C13(H13),
 C14(H14), C15(H15), C16(H16), C17(H17), C18(H18), C29(H29)
2.d Idealised Me refined as rotating group:
 C28(H28A,H28B,H28C), C37(H37A,H37B,H37C), C42(H42A,H42B,H42C), C47(H47A,H47B,
 H47C), C48(H48A,H48B,H48C)
;
_olex2_submission_special_instructions 'No special instructions were received'
_oxdiff_exptl_absorpt_empirical_details
;
Empirical correction (ABSPACK) includes:
- Absorption correction using spherical harmonics
- Frame scaling
;
_oxdiff_exptl_absorpt_empirical_full_max 1.330
_oxdiff_exptl_absorpt_empirical_full_min 0.606

loop_
_space_group_symop_operation_xyz
'x, y, z'
'-x, y+1/2, -z'

loop_
_atom_site_label
_atom_site_type_symbol
_atom_site_fract_x
_atom_site_fract_y
_atom_site_fract_z
_atom_site_U_iso_or_equiv
_atom_site_adp_type
_atom_site_occupancy
_atom_site_site_symmetry_order
_atom_site_calc_flag
_atom_site_refinement_flags_posn
C1 C 0.73529(19) 0.8061(3) 0.14036(8) 0.0307(5) Uani 1 1 d .
C2 C 0.7456(2) 0.9878(4) 0.16239(9) 0.0371(5) Uani 1 1 d .
H2 H 0.6866 1.0301 0.1832 0.045 Uiso 1 1 calc R
C3 C 0.8425(3) 1.1117(4) 0.15449(10) 0.0454(6) Uani 1 1 d .
H3 H 0.8482 1.2362 0.1701 0.055 Uiso 1 1 calc R
C4 C 0.9278(2) 1.0550(4) 0.12479(11) 0.0456(6) Uani 1 1 d .
H4 H 0.9928 1.1398 0.1200 0.055 Uiso 1 1 calc R
C5 C 1.0080(2) 0.8060(5) 0.06986(10) 0.0465(7) Uani 1 1 d .
H5 H 1.0724 0.8905 0.0641 0.056 Uiso 1 1 calc R
C6 C 1.0023(2) 0.6261(5) 0.04812(11) 0.0474(7) Uani 1 1 d .
H6 H 1.0627 0.5859 0.0278 0.057 Uiso 1 1 calc R
C7 C 0.9073(2) 0.5014(4) 0.05587(10) 0.0405(6) Uani 1 1 d .
H7 H 0.9031 0.3763 0.0406 0.049 Uiso 1 1 calc R
C8 C 0.8200(2) 0.5582(4) 0.08527(8) 0.0325(5) Uani 1 1 d .
H8 H 0.7555 0.4718 0.0898 0.039 Uiso 1 1 calc R
C9 C 0.8239(2) 0.7429(4) 0.10902(8) 0.0310(5) Uani 1 1 d .
C10 C 0.9203(2) 0.8702(4) 0.10092(10) 0.0381(5) Uani 1 1 d .
C11 C 0.53168(19) 0.6493(3) 0.10098(8) 0.0293(5) Uani 1 1 d .
C12 C 0.5125(2) 0.7911(4) 0.06338(8) 0.0338(5) Uani 1 1 d .
H12 H 0.5643 0.9014 0.0671 0.041 Uiso 1 1 calc R
C13 C 0.4169(2) 0.7769(4) 0.01888(9) 0.0390(6) Uani 1 1 d .
H13 H 0.4052 0.8770 -0.0068 0.047 Uiso 1 1 calc R
C14 C 0.3426(2) 0.6205(4) 0.01316(9) 0.0386(6) Uani 1 1 d .
H14 H 0.2781 0.6127 -0.0164 0.046 Uiso 1 1 calc R
C15 C 0.2851(2) 0.3007(4) 0.04407(10) 0.0439(6) Uani 1 1 d .
H15 H 0.2203 0.2914 0.0146 0.053 Uiso 1 1 calc R
C16 C 0.3049(2) 0.1529(4) 0.07920(12) 0.0483(7) Uani 1 1 d .
H16 H 0.2550 0.0407 0.0737 0.058 Uiso 1 1 calc R
C17 C 0.3988(2) 0.1645(4) 0.12378(11) 0.0439(6) Uani 1 1 d .
H17 H 0.4118 0.0612 0.1484 0.053 Uiso 1 1 calc R
C18 C 0.4711(2) 0.3252(4) 0.13139(9) 0.0353(5) Uani 1 1 d .
H18 H 0.5337 0.3324 0.1617 0.042 Uiso 1 1 calc R
C19 C 0.4554(2) 0.4812(4) 0.09544(9) 0.0311(5) Uani 1 1 d .
C20 C 0.3593(2) 0.4684(4) 0.05050(9) 0.0348(5) Uani 1 1 d .
C21 C 0.63208(19) 0.6705(3) 0.14936(8) 0.0291(5) Uani 1 1 d .
H21 H 0.6684 0.5405 0.1588 0.035 Uiso 1 1 calc R
C22 C 0.6383(2) 0.7008(3) 0.24414(8) 0.0319(5) Uani 1 1 d .
H22 H 0.7268 0.7364 0.2453 0.038 Uiso 1 1 calc R
C23 C 0.5812(2) 0.8317(4) 0.28083(9) 0.0395(6) Uani 1 1 d .
H23A H 0.4918 0.8051 0.2770 0.047 Uiso 1 1 calc R
H23B H 0.5919 0.9677 0.2709 0.047 Uiso 1 1 calc R
C24 C 0.6418(2) 0.8000(4) 0.33870(9) 0.0372(5) Uani 1 1 d .
H24A H 0.6016 0.8855 0.3617 0.045 Uiso 1 1 calc R
H24B H 0.7296 0.8381 0.3427 0.045 Uiso 1 1 calc R
C25 C 0.6343(2) 0.5896(4) 0.35818(8) 0.0310(5) Uani 1 1 d .
C26 C 0.6826(2) 0.4580(3) 0.31839(8) 0.0301(5) Uani 1 1 d .
C27 C 0.6296(2) 0.4908(4) 0.26062(8) 0.0334(5) Uani 1 1 d .
H27A H 0.5421 0.4506 0.2542 0.040 Uiso 1 1 calc R
H27B H 0.6744 0.4093 0.2383 0.040 Uiso 1 1 calc R
C28 C 0.4991(2) 0.5353(5) 0.36034(9) 0.0439(6) Uani 1 1 d .
H28A H 0.4967 0.4121 0.3789 0.066 Uiso 1 1 calc GR
H28B H 0.4535 0.5235 0.3242 0.066 Uiso 1 1 calc GR
H28C H 0.4614 0.6356 0.3793 0.066 Uiso 1 1 calc GR
C29 C 0.7660(2) 0.3212(4) 0.33259(9) 0.0365(5) Uani 1 1 d .
H29 H 0.7941 0.2502 0.3052 0.044 Uiso 1 1 calc R
C30 C 0.8191(2) 0.2706(4) 0.38886(9) 0.0373(5) Uani 1 1 d .
H30A H 0.9056 0.3156 0.3967 0.045 Uiso 1 1 calc R
H30B H 0.8193 0.1288 0.3930 0.045 Uiso 1 1 calc R
C31 C 0.7465(2) 0.3605(3) 0.42878(9) 0.0295(5) Uani 1 1 d .
H31 H 0.6677 0.2877 0.4280 0.035 Uiso 1 1 calc R
C32 C 0.7165(2) 0.5712(3) 0.41350(8) 0.0293(4) Uani 1 1 d .
H32 H 0.7969 0.6335 0.4102 0.035 Uiso 1 1 calc R
C33 C 0.6661(2) 0.6815(4) 0.45734(9) 0.0379(5) Uani 1 1 d .
H33A H 0.5819 0.6346 0.4590 0.046 Uiso 1 1 calc R
H33B H 0.6600 0.8198 0.4478 0.046 Uiso 1 1 calc R
C34 C 0.7454(2) 0.6606(4) 0.51249(9) 0.0386(6) Uani 1 1 d .
H34A H 0.8269 0.7205 0.5122 0.046 Uiso 1 1 calc R
H34B H 0.7052 0.7294 0.5390 0.046 Uiso 1 1 calc R
C35 C 0.7629(2) 0.4487(4) 0.52852(9) 0.0313(5) Uani 1 1 d .
C36 C 0.8209(2) 0.3509(3) 0.48431(8) 0.0297(5) Uani 1 1 d .
H36 H 0.8996 0.4212 0.4828 0.036 Uiso 1 1 calc R
C37 C 0.6401(2) 0.3548(5) 0.53510(10) 0.0436(6) Uani 1 1 d .
H37A H 0.5847 0.3543 0.5009 0.065 Uiso 1 1 calc GR
H37B H 0.6023 0.4281 0.5610 0.065 Uiso 1 1 calc GR
H37C H 0.6549 0.2222 0.5476 0.065 Uiso 1 1 calc GR
C38 C 0.8578(3) 0.1526(4) 0.50708(10) 0.0430(6) Uani 1 1 d .
H38A H 0.9256 0.0975 0.4907 0.052 Uiso 1 1 calc R
H38B H 0.7870 0.0628 0.5015 0.052 Uiso 1 1 calc R
C39 C 0.9005(2) 0.1922(4) 0.56678(10) 0.0425(6) Uani 1 1 d .
H39A H 0.9909 0.1766 0.5761 0.051 Uiso 1 1 calc R
H39B H 0.8604 0.1012 0.5884 0.051 Uiso 1 1 calc R
C40 C 0.8628(2) 0.4029(4) 0.57733(9) 0.0338(5) Uani 1 1 d .
H40 H 0.9356 0.4861 0.5744 0.041 Uiso 1 1 calc R
C41 C 0.8349(2) 0.4287(4) 0.63386(9) 0.0409(6) Uani 1 1 d .
H41 H 0.7701 0.3332 0.6393 0.049 Uiso 1 1 calc R
C42 C 0.7876(4) 0.6292(6) 0.64383(11) 0.0680(10) Uani 1 1 d .
H42A H 0.8448 0.7260 0.6342 0.102 Uiso 1 1 calc GR
H42B H 0.7814 0.6427 0.6814 0.102 Uiso 1 1 calc GR
H42C H 0.7062 0.6479 0.6223 0.102 Uiso 1 1 calc GR
C43 C 0.9517(2) 0.3853(5) 0.67433(10) 0.0459(6) Uani 1 1 d .
H43A H 0.9930 0.2717 0.6618 0.055 Uiso 1 1 calc R
H43B H 1.0087 0.4959 0.6750 0.055 Uiso 1 1 calc R
C44 C 0.9307(3) 0.3463(4) 0.73144(10) 0.0477(7) Uani 1 1 d .
H44A H 1.0108 0.3535 0.7556 0.057 Uiso 1 1 calc R
H44B H 0.8767 0.4480 0.7421 0.057 Uiso 1 1 calc R
C45 C 0.8721(3) 0.1490(5) 0.73778(10) 0.0480(7) Uani 1 1 d .
H45A H 0.7896 0.1462 0.7154 0.058 Uiso 1 1 calc R
H45B H 0.9230 0.0489 0.7243 0.058 Uiso 1 1 calc R
C46 C 0.8582(3) 0.0974(5) 0.79421(10) 0.0476(7) Uani 1 1 d .
H46 H 0.9407 0.1112 0.8171 0.057 Uiso 1 1 calc R
C47 C 0.8179(4) -0.1115(6) 0.79679(14) 0.0711(10) Uani 1 1 d .
H47A H 0.7376 -0.1290 0.7743 0.107 Uiso 1 1 calc GR
H47B H 0.8116 -0.1448 0.8335 0.107 Uiso 1 1 calc GR
H47C H 0.8788 -0.1954 0.7843 0.107 Uiso 1 1 calc GR
C48 C 0.7682(3) 0.2309(6) 0.81615(12) 0.0636(9) Uani 1 1 d .
H48A H 0.8002 0.3629 0.8178 0.095 Uiso 1 1 calc GR
H48B H 0.7587 0.1884 0.8518 0.095 Uiso 1 1 calc GR
H48C H 0.6880 0.2270 0.7929 0.095 Uiso 1 1 calc GR
O1 O 0.57134(14) 0.7348(3) 0.19171(5) 0.0320(4) Uani 1 1 d .

loop_
_atom_site_aniso_label
_atom_site_aniso_U_11
_atom_site_aniso_U_22
_atom_site_aniso_U_33
_atom_site_aniso_U_23
_atom_site_aniso_U_13
_atom_site_aniso_U_12
C1 0.0305(10) 0.0357(12) 0.0234(10) 0.0040(9) -0.0030(8) -0.0010(9)
C2 0.0433(12) 0.0341(12) 0.0307(11) 0.0013(10) -0.0034(9) 0.0014(10)
C3 0.0575(15) 0.0310(12) 0.0416(14) 0.0039(11) -0.0103(12) -0.0078(11)
C4 0.0415(13) 0.0447(15) 0.0460(14) 0.0119(12) -0.0061(11) -0.0163(12)
C5 0.0320(12) 0.0653(19) 0.0416(13) 0.0195(13) 0.0046(10) -0.0089(12)
C6 0.0375(13) 0.067(2) 0.0398(13) 0.0155(13) 0.0135(10) 0.0072(12)
C7 0.0412(12) 0.0482(15) 0.0332(12) 0.0094(11) 0.0096(10) 0.0101(11)
C8 0.0327(10) 0.0379(12) 0.0270(10) 0.0071(10) 0.0047(8) 0.0005(10)
C9 0.0296(10) 0.0377(12) 0.0238(10) 0.0075(9) -0.0009(8) -0.0004(9)
C10 0.0323(11) 0.0460(14) 0.0327(12) 0.0130(11) -0.0041(9) -0.0063(10)
C11 0.0283(10) 0.0389(13) 0.0214(10) -0.0021(9) 0.0062(8) 0.0015(9)
C12 0.0332(11) 0.0433(14) 0.0247(10) 0.0017(10) 0.0047(8) 0.0000(10)
C13 0.0369(12) 0.0557(16) 0.0237(10) 0.0032(11) 0.0033(9) 0.0071(11)
C14 0.0308(11) 0.0586(16) 0.0244(11) -0.0100(11) -0.0009(8) 0.0076(11)
C15 0.0333(12) 0.0549(16) 0.0420(13) -0.0193(13) 0.0020(10) -0.0034(11)
C16 0.0391(13) 0.0451(15) 0.0612(17) -0.0178(14) 0.0095(12) -0.0124(11)
C17 0.0449(13) 0.0415(14) 0.0466(14) -0.0084(12) 0.0118(11) -0.0074(11)
C18 0.0359(11) 0.0400(13) 0.0304(11) -0.0046(10) 0.0070(9) -0.0027(10)
C19 0.0295(10) 0.0405(12) 0.0240(10) -0.0062(9) 0.0067(8) 0.0013(9)
C20 0.0289(10) 0.0463(14) 0.0301(11) -0.0112(10) 0.0071(9) 0.0016(10)
C21 0.0326(10) 0.0337(12) 0.0208(10) 0.0015(9) 0.0041(8) 0.0003(9)
C22 0.0366(11) 0.0386(13) 0.0189(10) 0.0013(9) 0.0003(8) 0.0011(10)
C23 0.0565(14) 0.0382(13) 0.0219(11) -0.0001(10) 0.0010(10) 0.0108(11)
C24 0.0537(13) 0.0346(13) 0.0212(10) -0.0018(10) 0.0000(9) 0.0087(11)
C25 0.0331(11) 0.0380(12) 0.0217(10) -0.0014(9) 0.0040(8) 0.0035(9)
C26 0.0368(11) 0.0312(11) 0.0227(10) -0.0033(9) 0.0058(8) -0.0030(9)
C27 0.0405(12) 0.0381(13) 0.0214(10) -0.0039(9) 0.0042(9) 0.0004(10)
C28 0.0342(12) 0.0685(19) 0.0284(11) -0.0001(12) 0.0031(9) 0.0039(12)
C29 0.0467(13) 0.0371(13) 0.0259(11) -0.0035(10) 0.0064(9) 0.0040(10)
C30 0.0455(13) 0.0368(13) 0.0293(11) -0.0001(10) 0.0051(9) 0.0095(10)
C31 0.0331(10) 0.0300(11) 0.0250(10) 0.0007(9) 0.0033(8) -0.0010(9)
C32 0.0334(10) 0.0322(11) 0.0215(9) -0.0007(9) 0.0023(8) 0.0002(9)
C33 0.0514(14) 0.0398(13) 0.0214(10) 0.0002(10) 0.0024(9) 0.0135(11)
C34 0.0549(14) 0.0376(13) 0.0215(11) 0.0005(10) 0.0013(10) 0.0078(11)
C35 0.0344(11) 0.0359(12) 0.0236(10) 0.0022(9) 0.0046(8) -0.0001(9)
C36 0.0304(10) 0.0321(12) 0.0262(10) 0.0019(9) 0.0041(8) -0.0005(9)
C37 0.0367(12) 0.0633(18) 0.0309(12) 0.0069(12) 0.0062(9) -0.0020(12)
C38 0.0548(15) 0.0389(14) 0.0338(12) 0.0056(11) 0.0026(11) 0.0137(11)
C39 0.0499(14) 0.0450(14) 0.0313(12) 0.0082(11) 0.0032(10) 0.0095(12)
C40 0.0363(11) 0.0388(13) 0.0255(11) 0.0050(10) 0.0025(9) -0.0045(10)
C41 0.0484(13) 0.0496(15) 0.0240(11) 0.0039(10) 0.0042(10) 0.0004(12)
C42 0.105(3) 0.072(2) 0.0248(13) -0.0007(14) 0.0059(14) 0.027(2)
C43 0.0507(14) 0.0573(16) 0.0271(12) 0.0059(12) -0.0011(10) -0.0118(13)
C44 0.0576(15) 0.0555(17) 0.0265(12) 0.0044(11) -0.0030(11) -0.0067(13)
C45 0.0590(16) 0.0534(16) 0.0292(12) 0.0014(12) 0.0001(11) -0.0043(13)
C46 0.0471(14) 0.0608(18) 0.0332(13) 0.0099(13) 0.0010(10) -0.0023(13)
C47 0.087(2) 0.070(2) 0.0542(19) 0.0219(18) 0.0061(17) -0.0128(19)
C48 0.0519(17) 0.093(3) 0.0474(16) 0.0081(18) 0.0119(13) 0.0058(17)
O1 0.0353(8) 0.0428(9) 0.0172(7) -0.0004(6) 0.0018(6) 0.0042(7)

loop_
_atom_type_symbol
_atom_type_description
_atom_type_scat_dispersion_real
_atom_type_scat_dispersion_imag
_atom_type_scat_source
C C 0.0181 0.0091 'International Tables Vol C Tables 4.2.6.8 and 6.1.1.4'
H H 0.0000 0.0000 'International Tables Vol C Tables 4.2.6.8 and 6.1.1.4'
O O 0.0492 0.0322 'International Tables Vol C Tables 4.2.6.8 and 6.1.1.4'

loop_
_geom_angle_atom_site_label_1
_geom_angle_atom_site_label_2
_geom_angle_atom_site_label_3
_geom_angle
C2 C1 C9 119.5(2)
C2 C1 C21 121.2(2)
C9 C1 C21 119.3(2)
C1 C2 H2 119.6
C1 C2 C3 120.8(2)
C3 C2 H2 119.6
C2 C3 H3 119.6
C4 C3 C2 120.8(3)
C4 C3 H3 119.6
C3 C4 H4 119.8
C3 C4 C10 120.4(2)
C10 C4 H4 119.8
C6 C5 H5 119.1
C6 C5 C10 121.7(2)
C10 C5 H5 119.1
C5 C6 H6 120.2
C5 C6 C7 119.6(2)
C7 C6 H6 120.2
C6 C7 H7 119.7
C8 C7 C6 120.5(3)
C8 C7 H7 119.7
C7 C8 H8 119.3
C7 C8 C9 121.4(2)
C9 C8 H8 119.3
C8 C9 C1 122.9(2)
C8 C9 C10 118.1(2)
C10 C9 C1 119.0(2)
C4 C10 C5 121.9(2)
C4 C10 C9 119.5(2)
C5 C10 C9 118.6(3)
C12 C11 C19 119.8(2)
C12 C11 C21 120.6(2)
C19 C11 C21 119.59(19)
C11 C12 H12 119.3
C11 C12 C13 121.4(2)
C13 C12 H12 119.3
C12 C13 H13 120.1
C14 C13 C12 119.8(2)
C14 C13 H13 120.1
C13 C14 H14 119.4
C13 C14 C20 121.1(2)
C20 C14 H14 119.4
C16 C15 H15 119.4
C16 C15 C20 121.2(2)
C20 C15 H15 119.4
C15 C16 H16 119.7
C15 C16 C17 120.5(2)
C17 C16 H16 119.7
C16 C17 H17 120.2
C18 C17 C16 119.6(3)
C18 C17 H17 120.2
C17 C18 H18 119.1
C17 C18 C19 121.9(2)
C19 C18 H18 119.1
C18 C19 C11 123.7(2)
C18 C19 C20 118.0(2)
C20 C19 C11 118.3(2)
C14 C20 C15 121.8(2)
C14 C20 C19 119.5(2)
C15 C20 C19 118.7(2)
C1 C21 C11 113.34(17)
C1 C21 H21 108.4
C11 C21 H21 108.4
O1 C21 C1 111.96(18)
O1 C21 C11 106.10(16)
O1 C21 H21 108.4
C23 C22 H22 109.5
C23 C22 C27 110.55(19)
C27 C22 H22 109.5
O1 C22 H22 109.5
O1 C22 C23 106.12(18)
O1 C22 C27 111.63(18)
C22 C23 H23A 109.5
C22 C23 H23B 109.5
C22 C23 C24 110.63(19)
H23A C23 H23B 108.1
C24 C23 H23A 109.5
C24 C23 H23B 109.5
C23 C24 H24A 108.7
C23 C24 H24B 108.7
C23 C24 C25 114.0(2)
H24A C24 H24B 107.6
C25 C24 H24A 108.7
C25 C24 H24B 108.7
C24 C25 C32 108.43(18)
C26 C25 C24 107.89(18)
C26 C25 C28 108.7(2)
C26 C25 C32 110.07(18)
C28 C25 C24 110.1(2)
C28 C25 C32 111.53(18)
C27 C26 C25 116.08(19)
C29 C26 C25 123.1(2)
C29 C26 C27 120.8(2)
C22 C27 H27A 109.1
C22 C27 H27B 109.1
C26 C27 C22 112.47(19)
C26 C27 H27A 109.1
C26 C27 H27B 109.1
H27A C27 H27B 107.8
C25 C28 H28A 109.5
C25 C28 H28B 109.5
C25 C28 H28C 109.5
H28A C28 H28B 109.5
H28A C28 H28C 109.5
H28B C28 H28C 109.5
C26 C29 H29 117.6
C26 C29 C30 124.8(2)
C30 C29 H29 117.6
C29 C30 H30A 109.1
C29 C30 H30B 109.1
C29 C30 C31 112.38(19)
H30A C30 H30B 107.9
C31 C30 H30A 109.1
C31 C30 H30B 109.1
C30 C31 H31 109.1
C30 C31 C32 109.43(18)
C32 C31 H31 109.1
C36 C31 C30 110.21(18)
C36 C31 H31 109.1
C36 C31 C32 109.83(18)
C25 C32 H32 106.1
C31 C32 C25 112.20(18)
C31 C32 H32 106.1
C33 C32 C25 113.44(18)
C33 C32 C31 112.18(18)
C33 C32 H32 106.1
C32 C33 H33A 108.8
C32 C33 H33B 108.8
C32 C33 C34 113.82(19)
H33A C33 H33B 107.7
C34 C33 H33A 108.8
C34 C33 H33B 108.8
C33 C34 H34A 109.4
C33 C34 H34B 109.4
H34A C34 H34B 108.0
C35 C34 C33 111.3(2)
C35 C34 H34A 109.4
C35 C34 H34B 109.4
C34 C35 C36 106.00(18)
C34 C35 C37 111.3(2)
C34 C35 C40 116.9(2)
C36 C35 C40 100.08(18)
C37 C35 C36 111.8(2)
C37 C35 C40 110.13(19)
C31 C36 C35 116.16(18)
C31 C36 H36 106.2
C31 C36 C38 117.7(2)
C35 C36 H36 106.2
C38 C36 C35 103.53(18)
C38 C36 H36 106.2
C35 C37 H37A 109.5
C35 C37 H37B 109.5
C35 C37 H37C 109.5
H37A C37 H37B 109.5
H37A C37 H37C 109.5
H37B C37 H37C 109.5
C36 C38 H38A 111.0
C36 C38 H38B 111.0
C36 C38 C39 103.6(2)
H38A C38 H38B 109.0
C39 C38 H38A 111.0
C39 C38 H38B 111.0
C38 C39 H39A 110.3
C38 C39 H39B 110.3
C38 C39 C40 107.0(2)
H39A C39 H39B 108.6
C40 C39 H39A 110.3
C40 C39 H39B 110.3
C35 C40 C39 103.08(19)
C35 C40 H40 106.9
C39 C40 H40 106.9
C41 C40 C35 120.5(2)
C41 C40 C39 111.9(2)
C41 C40 H40 106.9
C40 C41 H41 108.1
C40 C41 C43 109.6(2)
C42 C41 C40 113.0(2)
C42 C41 H41 108.1
C42 C41 C43 109.7(3)
C43 C41 H41 108.1
C41 C42 H42A 109.5
C41 C42 H42B 109.5
C41 C42 H42C 109.5
H42A C42 H42B 109.5
H42A C42 H42C 109.5
H42B C42 H42C 109.5
C41 C43 H43A 108.4
C41 C43 H43B 108.4
H43A C43 H43B 107.4
C44 C43 C41 115.7(2)
C44 C43 H43A 108.4
C44 C43 H43B 108.4
C43 C44 H44A 109.0
C43 C44 H44B 109.0
H44A C44 H44B 107.8
C45 C44 C43 112.9(2)
C45 C44 H44A 109.0
C45 C44 H44B 109.0
C44 C45 H45A 108.5
C44 C45 H45B 108.5
H45A C45 H45B 107.5
C46 C45 C44 114.9(2)
C46 C45 H45A 108.5
C46 C45 H45B 108.5
C45 C46 H46 108.0
C45 C46 C47 110.0(3)
C45 C46 C48 112.3(3)
C47 C46 H46 108.0
C47 C46 C48 110.6(3)
C48 C46 H46 108.0
C46 C47 H47A 109.5
C46 C47 H47B 109.5
C46 C47 H47C 109.5
H47A C47 H47B 109.5
H47A C47 H47C 109.5
H47B C47 H47C 109.5
C46 C48 H48A 109.5
C46 C48 H48B 109.5
C46 C48 H48C 109.5
H48A C48 H48B 109.5
H48A C48 H48C 109.5
H48B C48 H48C 109.5
C21 O1 C22 114.94(16)

loop_
_geom_bond_atom_site_label_1
_geom_bond_atom_site_label_2
_geom_bond_distance
C1 C2 1.379(3)
C1 C9 1.429(3)
C1 C21 1.521(3)
C2 H2 0.9500
C2 C3 1.411(4)
C3 H3 0.9500
C3 C4 1.359(4)
C4 H4 0.9500
C4 C10 1.418(4)
C5 H5 0.9500
C5 C6 1.364(5)
C5 C10 1.419(4)
C6 H6 0.9500
C6 C7 1.397(4)
C7 H7 0.9500
C7 C8 1.372(3)
C8 H8 0.9500
C8 C9 1.416(3)
C9 C10 1.422(3)
C11 C12 1.368(3)
C11 C19 1.431(3)
C11 C21 1.523(3)
C12 H12 0.9500
C12 C13 1.420(3)
C13 H13 0.9500
C13 C14 1.353(4)
C14 H14 0.9500
C14 C20 1.415(4)
C15 H15 0.9500
C15 C16 1.357(4)
C15 C20 1.416(4)
C16 H16 0.9500
C16 C17 1.409(4)
C17 H17 0.9500
C17 C18 1.365(4)
C18 H18 0.9500
C18 C19 1.413(3)
C19 C20 1.430(3)
C21 H21 1.0000
C21 O1 1.435(2)
C22 H22 1.0000
C22 C23 1.515(3)
C22 C27 1.525(3)
C22 O1 1.438(2)
C23 H23A 0.9900
C23 H23B 0.9900
C23 C24 1.535(3)
C24 H24A 0.9900
C24 H24B 0.9900
C24 C25 1.550(3)
C25 C26 1.527(3)
C25 C28 1.544(3)
C25 C32 1.553(3)
C26 C27 1.513(3)
C26 C29 1.329(3)
C27 H27A 0.9900
C27 H27B 0.9900
C28 H28A 0.9800
C28 H28B 0.9800
C28 H28C 0.9800
C29 H29 0.9500
C29 C30 1.502(3)
C30 H30A 0.9900
C30 H30B 0.9900
C30 C31 1.529(3)
C31 H31 1.0000
C31 C32 1.536(3)
C31 C36 1.519(3)
C32 H32 1.0000
C32 C33 1.535(3)
C33 H33A 0.9900
C33 H33B 0.9900
C33 C34 1.538(3)
C34 H34A 0.9900
C34 H34B 0.9900
C34 C35 1.531(3)
C35 C36 1.544(3)
C35 C37 1.534(3)
C35 C40 1.554(3)
C36 H36 1.0000
C36 C38 1.524(3)
C37 H37A 0.9800
C37 H37B 0.9800
C37 H37C 0.9800
C38 H38A 0.9900
C38 H38B 0.9900
C38 C39 1.546(3)
C39 H39A 0.9900
C39 H39B 0.9900
C39 C40 1.556(4)
C40 H40 1.0000
C40 C41 1.537(3)
C41 H41 1.0000
C41 C42 1.523(4)
C41 C43 1.540(3)
C42 H42A 0.9800
C42 H42B 0.9800
C42 H42C 0.9800
C43 H43A 0.9900
C43 H43B 0.9900
C43 C44 1.539(3)
C44 H44A 0.9900
C44 H44B 0.9900
C44 C45 1.534(4)
C45 H45A 0.9900
C45 H45B 0.9900
C45 C46 1.519(4)
C46 H46 1.0000
C46 C47 1.521(5)
C46 C48 1.529(5)
C47 H47A 0.9800
C47 H47B 0.9800
C47 H47C 0.9800
C48 H48A 0.9800
C48 H48B 0.9800
C48 H48C 0.9800

loop_
_geom_hbond_atom_site_label_D
_geom_hbond_atom_site_label_H
_geom_hbond_atom_site_label_A
_geom_hbond_distance_DH
_geom_hbond_distance_HA
_geom_hbond_distance_DA
_geom_hbond_angle_DHA
C2 H2 O1 0.95 2.44 2.792(3) 101.7

loop_
_geom_torsion_atom_site_label_1
_geom_torsion_atom_site_label_2
_geom_torsion_atom_site_label_3
_geom_torsion_atom_site_label_4
_geom_torsion
C1 C2 C3 C4 0.3(4)
C1 C9 C10 C4 1.1(3)
C1 C9 C10 C5 179.8(2)
C1 C21 O1 C22 -76.6(2)
C2 C1 C9 C8 179.7(2)
C2 C1 C9 C10 -0.5(3)
C2 C1 C21 C11 105.8(2)
C2 C1 C21 O1 -14.1(3)
C2 C3 C4 C10 0.4(4)
C3 C4 C10 C5 -179.7(2)
C3 C4 C10 C9 -1.1(3)
C5 C6 C7 C8 -0.2(4)
C6 C5 C10 C4 178.2(2)
C6 C5 C10 C9 -0.4(4)
C6 C7 C8 C9 -0.6(3)
C7 C8 C9 C1 -179.3(2)
C7 C8 C9 C10 0.9(3)
C8 C9 C10 C4 -179.1(2)
C8 C9 C10 C5 -0.4(3)
C9 C1 C2 C3 -0.2(3)
C9 C1 C21 C11 -74.9(3)
C9 C1 C21 O1 165.14(17)
C10 C5 C6 C7 0.8(4)
C11 C12 C13 C14 0.0(4)
C11 C19 C20 C14 0.1(3)
C11 C19 C20 C15 178.6(2)
C11 C21 O1 C22 159.33(19)
C12 C11 C19 C18 177.9(2)
C12 C11 C19 C20 -0.9(3)
C12 C11 C21 C1 -24.3(3)
C12 C11 C21 O1 99.0(2)
C12 C13 C14 C20 -0.9(4)
C13 C14 C20 C15 -177.7(2)
C13 C14 C20 C19 0.8(3)
C15 C16 C17 C18 -0.6(4)
C16 C15 C20 C14 177.7(2)
C16 C15 C20 C19 -0.8(3)
C16 C17 C18 C19 -0.6(4)
C17 C18 C19 C11 -177.9(2)
C17 C18 C19 C20 1.0(3)
C18 C19 C20 C14 -178.8(2)
C18 C19 C20 C15 -0.3(3)
C19 C11 C12 C13 0.9(3)
C19 C11 C21 C1 156.86(19)
C19 C11 C21 O1 -79.9(2)
C20 C15 C16 C17 1.3(4)
C21 C1 C2 C3 179.1(2)
C21 C1 C9 C8 0.4(3)
C21 C1 C9 C10 -179.82(18)
C21 C11 C12 C13 -178.0(2)
C21 C11 C19 C18 -3.2(3)
C21 C11 C19 C20 177.95(19)
C21 O1 C22 H22 44.1
H21 C21 O1 C22 43.0
C22 C23 C24 C25 -57.4(3)
C23 C22 C27 C26 -53.4(2)
C23 C22 O1 C21 162.22(19)
C23 C24 C25 C26 51.8(3)
C23 C24 C25 C28 -66.8(3)
C23 C24 C25 C32 170.95(19)
C24 C25 C26 C27 -49.2(3)
C24 C25 C26 C29 131.0(2)
C24 C25 C32 C31 -162.89(18)
C24 C25 C32 C33 68.7(2)
C25 C26 C27 C22 52.0(3)
C25 C26 C29 C30 3.2(4)
C25 C32 C33 C34 178.7(2)
C26 C25 C32 C31 -45.1(2)
C26 C25 C32 C33 -173.5(2)
C26 C29 C30 C31 13.2(4)
C27 C22 C23 C24 56.0(3)
C27 C22 O1 C21 -77.3(2)
C27 C26 C29 C30 -176.6(2)
C28 C25 C26 C27 70.2(3)
C28 C25 C26 C29 -109.6(3)
C28 C25 C32 C31 75.7(3)
C28 C25 C32 C33 -52.7(3)
C29 C26 C27 C22 -128.2(2)
C29 C30 C31 C32 -44.1(3)
C29 C30 C31 C36 -165.0(2)
C30 C31 C32 C25 62.0(2)
C30 C31 C32 C33 -168.95(19)
C30 C31 C36 C35 176.0(2)
C30 C31 C36 C38 -60.4(3)
C31 C32 C33 C34 50.3(3)
C31 C36 C38 C39 -166.0(2)
C32 C25 C26 C27 -167.35(19)
C32 C25 C26 C29 12.9(3)
C32 C31 C36 C35 55.4(3)
C32 C31 C36 C38 179.0(2)
C32 C33 C34 C35 -56.1(3)
C33 C34 C35 C36 56.9(2)
C33 C34 C35 C37 -64.9(3)
C33 C34 C35 C40 167.33(19)
C34 C35 C36 C31 -59.5(3)
C34 C35 C36 C38 169.90(19)
C34 C35 C40 C39 -153.9(2)
C34 C35 C40 C41 80.6(3)
C35 C36 C38 C39 -36.3(2)
C35 C40 C41 C42 -53.9(3)
C35 C40 C41 C43 -176.6(2)
C36 C31 C32 C25 -176.91(17)
C36 C31 C32 C33 -47.8(2)
C36 C35 C40 C39 -40.1(2)
C36 C35 C40 C41 -165.6(2)
C36 C38 C39 C40 10.6(3)
C37 C35 C36 C31 62.0(3)
C37 C35 C36 C38 -68.7(2)
C37 C35 C40 C39 77.8(2)
C37 C35 C40 C41 -47.7(3)
C38 C39 C40 C35 18.7(3)
C38 C39 C40 C41 149.6(2)
C39 C40 C41 C42 -175.2(3)
C39 C40 C41 C43 62.1(3)
C40 C35 C36 C31 178.58(19)
C40 C35 C36 C38 47.9(2)
C40 C41 C43 C44 -162.7(2)
C41 C43 C44 C45 73.1(3)
C42 C41 C43 C44 72.7(3)
C43 C44 C45 C46 175.7(2)
C44 C45 C46 C47 -171.3(3)
C44 C45 C46 C48 65.1(3)
O1 C22 C23 C24 177.2(2)
O1 C22 C27 C26 -171.29(17)
